data_2223028
loop_
_publ_author_name
'Fun, Hoong-Kun'
'Yeap, Chin Sing'
'Malladi, Shridhar'
'Padaki, Mahesh'
'Isloor, Arun M.'

_publ_section_title 4-Amino-3-[(4-methoxyphenyl)aminomethyl]-1<i>H</i>-1,2,4-triazole-5(4<i>H</i>)-thione
_journal_coeditor_code CI2889
_journal_issue 9
_journal_name_full 'Acta Crystallographica Section E'
_journal_page_first o2213
_journal_paper_doi 10.1107/S1600536809032607
_journal_volume 65
_journal_year 2009
_chemical_formula_iupac 'C10 H13 N5 O S'
_chemical_formula_moiety 'C10 H13 N5 O S'
_chemical_formula_sum 'C10 H13 N5 O S'
_chemical_formula_weight 251.31
_chemical_name_systematic
;
4-Amino-3-[(4-methoxyphenyl)aminomethyl]-1<i>H</i>-1,2,4-triazole-
5(4<i>H</i>)-thione
;
_space_group_IT_number 5
_symmetry_cell_setting monoclinic
_symmetry_space_group_name_Hall 'C 2y'
_symmetry_space_group_name_H-M 'C 1 2 1'
_atom_sites_solution_hydrogens geom
_atom_sites_solution_primary direct
_atom_sites_solution_secondary difmap
_audit_creation_method SHELXL-97
_cell_angle_alpha 90.00
_cell_angle_beta 95.2920(10)
_cell_angle_gamma 90.00
_cell_formula_units_Z 4
_cell_length_a 11.5142(2)
_cell_length_b 5.88040(10)
_cell_length_c 16.6891(3)
_cell_measurement_reflns_used 2961
_cell_measurement_temperature 100
_cell_measurement_theta_max 32.20
_cell_measurement_theta_min 3.55
_cell_volume 1125.17(3)
_computing_cell_refinement 'SAINT (Bruker, 2005)'
_computing_data_collection 'APEX2 (Bruker, 2005)'
_computing_data_reduction 'SAINT (Bruker, 2005)'
_computing_molecular_graphics 'SHELXTL (Sheldrick, 2008)'
_computing_publication_material 'SHELXTL (Sheldrick, 2008) and PLATON (Spek, 2009)'
_computing_structure_refinement 'SHELXTL (Sheldrick, 2008)'
_computing_structure_solution 'SHELXTL (Sheldrick, 2008)'
_diffrn_ambient_temperature 100
_diffrn_measured_fraction_theta_full 0.993
_diffrn_measured_fraction_theta_max 0.993
_diffrn_measurement_device_type
;
Bruker SMART APEXII CCD area-detector
;
_diffrn_measurement_method '\f and \w'
_diffrn_radiation_monochromator graphite
_diffrn_radiation_source 'fine-focus sealed tube'
_diffrn_radiation_type MoK\a
_diffrn_radiation_wavelength 0.71073
_diffrn_reflns_av_R_equivalents 0.0237
_diffrn_reflns_av_sigmaI/netI 0.0348
_diffrn_reflns_limit_h_max 16
_diffrn_reflns_limit_h_min -15
_diffrn_reflns_limit_k_max 5
_diffrn_reflns_limit_k_min -8
_diffrn_reflns_limit_l_max 23
_diffrn_reflns_limit_l_min -23
_diffrn_reflns_number 5827
_diffrn_reflns_theta_full 30.00
_diffrn_reflns_theta_max 30.00
_diffrn_reflns_theta_min 3.55
_diffrn_standards_number 0
_exptl_absorpt_coefficient_mu 0.279
_exptl_absorpt_correction_T_max 0.9942
_exptl_absorpt_correction_T_min 0.9132
_exptl_absorpt_correction_type multi-scan
_exptl_absorpt_process_details '(<i>SADABS</i>; Bruker, 2005)'
_exptl_crystal_colour colourless
_exptl_crystal_density_diffrn 1.484
_exptl_crystal_density_method 'not measured'
_exptl_crystal_description Plate
_exptl_crystal_F_000 528
_exptl_crystal_size_max 0.33
_exptl_crystal_size_mid 0.18
_exptl_crystal_size_min 0.02
_refine_diff_density_max 0.332
_refine_diff_density_min -0.255
_refine_ls_abs_structure_details 'Flack (1983), 588 Friedel pairs'
_refine_ls_abs_structure_Flack 0.03(7)
_refine_ls_extinction_method none
_refine_ls_goodness_of_fit_ref 1.038
_refine_ls_hydrogen_treatment mixed
_refine_ls_matrix_type full
_refine_ls_number_parameters 171
_refine_ls_number_reflns 2365
_refine_ls_number_restraints 1
_refine_ls_restrained_S_all 1.038
_refine_ls_R_factor_all 0.0383
_refine_ls_R_factor_gt 0.0311
_refine_ls_shift/su_max 0.001
_refine_ls_shift/su_mean 0.000
_refine_ls_structure_factor_coef Fsqd
_refine_ls_weighting_details 'calc w=1/[\s^2^(Fo^2^)+(0.0277P)^2^+0.6764P] where P=(Fo^2^+2Fc^2^)/3'
_refine_ls_weighting_scheme calc
_refine_ls_wR_factor_gt 0.0646
_refine_ls_wR_factor_ref 0.0680
_reflns_number_gt 2126
_reflns_number_total 2365
_reflns_threshold_expression I>2\s(I)
_cod_data_source_file ci2889.cif
_cod_data_source_block I
_cod_depositor_comments
;
The following automatic conversions were performed:
'_symmetry_cell_setting' value 'Monoclinic' changed to 'monoclinic'
according to '/home/saulius/struct/CIF-dictionaries/cif_core.dic'
dictionary named 'cif_core.dic' version 2.4.1 from 2010-06-29.

Automatic conversion script
Id: cif_fix_enum 1527 2010-12-29 10:47:43Z saulius 

The following automatic conversions were performed:

'_symmetry_cell_setting' value 'Monoclinic' changed to 'monoclinic'
according to /home/saulius/struct/CIF-dictionaries/cif_core.dic
dictionary named 'cif_core.dic' version 2.4.1 from 2010-06-29.

Automatic conversion script
Id: cif_fix_values 1715 2011-07-08 13:25:40Z adriana 
;
_cod_original_sg_symbol_H-M 'C 2'
_cod_database_code 2223028
_cod_database_fobs_code 2223028

loop_
_symmetry_equiv_pos_as_xyz
'x, y, z'
'-x, y, -z'
'x+1/2, y+1/2, z'
'-x+1/2, y+1/2, -z'

loop_
_atom_site_type_symbol
_atom_site_label
_atom_site_fract_x
_atom_site_fract_y
_atom_site_fract_z
_atom_site_U_iso_or_equiv
_atom_site_adp_type
_atom_site_calc_flag
_atom_site_refinement_flags
_atom_site_occupancy
_atom_site_disorder_assembly
_atom_site_disorder_group
S S1 0.37035(4) 0.34412(9) 0.03759(3) 0.01571(11) Uani d . 1 . .
O O1 -0.26796(11) 1.2919(3) 0.42305(8) 0.0248(4) Uani d . 1 . .
N N1 0.07536(13) 0.3929(3) 0.13658(9) 0.0171(4) Uani d . 1 . .
N N2 0.15394(14) 0.2872(3) 0.09067(10) 0.0164(4) Uani d . 1 . .
N N3 0.23563(13) 0.5947(3) 0.13167(9) 0.0136(3) Uani d . 1 . .
N N4 -0.02128(14) 0.6826(3) 0.24608(10) 0.0167(4) Uani d . 1 . .
N N5 0.30984(14) 0.7845(3) 0.14247(10) 0.0171(4) Uani d . 1 . .
C C1 0.25184(15) 0.4074(3) 0.08580(11) 0.0144(4) Uani d . 1 . .
C C2 0.12844(15) 0.5803(4) 0.16083(11) 0.0138(4) Uani d . 1 . .
C C3 0.08129(16) 0.7617(4) 0.21027(12) 0.0158(4) Uani d . 1 . .
H H3A 0.1404 0.8072 0.2524 0.019 Uiso calc R 1 . .
H H3B 0.0613 0.8933 0.1768 0.019 Uiso calc R 1 . .
C C4 -0.08548(14) 0.8413(4) 0.28707(10) 0.0146(3) Uani d . 1 . .
C C5 -0.04122(16) 1.0556(4) 0.31036(12) 0.0174(4) Uani d . 1 . .
H H5A 0.0307 1.1019 0.2950 0.021 Uiso calc R 1 . .
C C6 -0.10392(16) 1.1985(4) 0.35610(12) 0.0187(4) Uani d . 1 . .
H H6A -0.0732 1.3398 0.3715 0.022 Uiso calc R 1 . .
C C7 -0.21184(16) 1.1350(4) 0.37941(11) 0.0168(4) Uani d . 1 . .
C C8 -0.25711(16) 0.9225(4) 0.35578(11) 0.0174(4) Uani d . 1 . .
H H8A -0.3295 0.8776 0.3708 0.021 Uiso calc R 1 . .
C C9 -0.19487(15) 0.7792(4) 0.31039(11) 0.0163(4) Uani d . 1 . .
H H9A -0.2261 0.6384 0.2949 0.020 Uiso calc R 1 . .
C C10 -0.37125(17) 1.2205(4) 0.45705(12) 0.0219(5) Uani d . 1 . .
H H10A -0.3982 1.3406 0.4896 0.033 Uiso calc R 1 . .
H H10B -0.3545 1.0881 0.4897 0.033 Uiso calc R 1 . .
H H10C -0.4305 1.1848 0.4147 0.033 Uiso calc R 1 . .
H H1N2 0.1335(18) 0.175(4) 0.0617(13) 0.016(6) Uiso d . 1 . .
H H1N4 -0.063(2) 0.601(5) 0.2156(15) 0.032(7) Uiso d . 1 . .
H H1N5 0.381(2) 0.728(5) 0.1550(16) 0.047(8) Uiso d . 1 . .
H H2N5 0.3141(19) 0.845(6) 0.0921(15) 0.042(7) Uiso d . 1 . .

loop_
_atom_site_aniso_label
_atom_site_aniso_U_11
_atom_site_aniso_U_22
_atom_site_aniso_U_33
_atom_site_aniso_U_12
_atom_site_aniso_U_13
_atom_site_aniso_U_23
S1 0.01344(18) 0.0157(2) 0.0184(2) 0.0019(2) 0.00344(15) -0.0002(2)
O1 0.0220(7) 0.0201(9) 0.0342(8) -0.0015(6) 0.0123(6) -0.0096(7)
N1 0.0157(7) 0.0161(10) 0.0201(8) -0.0007(7) 0.0052(6) 0.0000(7)
N2 0.0186(7) 0.0117(9) 0.0197(8) -0.0021(6) 0.0050(6) -0.0030(7)
N3 0.0126(7) 0.0149(9) 0.0135(7) -0.0008(6) 0.0015(6) -0.0003(7)
N4 0.0150(8) 0.0149(9) 0.0208(9) -0.0039(7) 0.0051(7) -0.0033(7)
N5 0.0142(7) 0.0148(9) 0.0220(9) -0.0050(6) 0.0006(6) -0.0019(7)
C1 0.0143(8) 0.0155(10) 0.0135(8) 0.0025(7) 0.0011(7) 0.0001(7)
C2 0.0132(8) 0.0156(10) 0.0126(9) 0.0022(7) 0.0015(7) 0.0029(8)
C3 0.0151(8) 0.0140(10) 0.0183(9) -0.0012(7) 0.0020(7) 0.0006(8)
C4 0.0153(7) 0.0154(9) 0.0132(7) 0.0032(9) 0.0012(6) 0.0006(10)
C5 0.0139(9) 0.0176(11) 0.0211(10) -0.0015(8) 0.0043(7) 0.0005(8)
C6 0.0188(9) 0.0146(10) 0.0228(10) -0.0027(8) 0.0020(8) -0.0037(8)
C7 0.0174(9) 0.0165(10) 0.0167(9) 0.0015(8) 0.0030(7) -0.0005(8)
C8 0.0157(9) 0.0184(10) 0.0187(9) -0.0014(8) 0.0044(7) 0.0013(8)
C9 0.0163(8) 0.0121(10) 0.0203(9) -0.0024(7) 0.0002(7) -0.0006(8)
C10 0.0177(9) 0.0258(13) 0.0228(10) 0.0016(9) 0.0057(8) -0.0032(9)

loop_
_atom_type_symbol
_atom_type_description
_atom_type_scat_dispersion_real
_atom_type_scat_dispersion_imag
_atom_type_scat_source
C C 0.0033 0.0016 'International Tables Vol C Tables 4.2.6.8 and 6.1.1.4'
H H 0.0000 0.0000 'International Tables Vol C Tables 4.2.6.8 and 6.1.1.4'
N N 0.0061 0.0033 'International Tables Vol C Tables 4.2.6.8 and 6.1.1.4'
O O 0.0106 0.0060 'International Tables Vol C Tables 4.2.6.8 and 6.1.1.4'
S S 0.1246 0.1234 'International Tables Vol C Tables 4.2.6.8 and 6.1.1.4'

loop_
_geom_angle_atom_site_label_1
_geom_angle_atom_site_label_2
_geom_angle_atom_site_label_3
_geom_angle_site_symmetry_1
_geom_angle_site_symmetry_3
_geom_angle
_geom_angle_publ_flag
C7 O1 C10 . . 117.60(17) ?
C2 N1 N2 . . 103.83(15) ?
C1 N2 N1 . . 113.14(16) ?
C1 N2 H1N2 . . 125.0(14) ?
N1 N2 H1N2 . . 120.6(14) ?
C1 N3 C2 . . 108.88(16) ?
C1 N3 N5 . . 126.84(15) ?
C2 N3 N5 . . 124.04(17) ?
C4 N4 C3 . . 118.22(18) ?
C4 N4 H1N4 . . 112.7(18) ?
C3 N4 H1N4 . . 112.5(17) ?
N3 N5 H1N5 . . 105.8(19) ?
N3 N5 H2N5 . . 105.9(18) ?
H1N5 N5 H2N5 . . 103(2) ?
N2 C1 N3 . . 103.45(15) ?
N2 C1 S1 . . 129.38(15) ?
N3 C1 S1 . . 127.15(15) ?
N1 C2 N3 . . 110.68(18) ?
N1 C2 C3 . . 126.50(17) ?
N3 C2 C3 . . 122.78(18) ?
N4 C3 C2 . . 110.69(17) ?
N4 C3 H3A . . 109.5 ?
C2 C3 H3A . . 109.5 ?
N4 C3 H3B . . 109.5 ?
C2 C3 H3B . . 109.5 ?
H3A C3 H3B . . 108.1 ?
C5 C4 C9 . . 118.09(18) ?
C5 C4 N4 . . 122.53(16) ?
C9 C4 N4 . . 119.3(2) ?
C6 C5 C4 . . 120.33(17) ?
C6 C5 H5A . . 119.8 ?
C4 C5 H5A . . 119.8 ?
C5 C6 C7 . . 121.20(19) ?
C5 C6 H6A . . 119.4 ?
C7 C6 H6A . . 119.4 ?
O1 C7 C6 . . 116.46(18) ?
O1 C7 C8 . . 124.69(17) ?
C6 C7 C8 . . 118.83(18) ?
C9 C8 C7 . . 120.19(17) ?
C9 C8 H8A . . 119.9 ?
C7 C8 H8A . . 119.9 ?
C8 C9 C4 . . 121.4(2) ?
C8 C9 H9A . . 119.3 ?
C4 C9 H9A . . 119.3 ?
O1 C10 H10A . . 109.5 ?
O1 C10 H10B . . 109.5 ?
H10A C10 H10B . . 109.5 ?
O1 C10 H10C . . 109.5 ?
H10A C10 H10C . . 109.5 ?
H10B C10 H10C . . 109.5 ?

loop_
_geom_bond_atom_site_label_1
_geom_bond_atom_site_label_2
_geom_bond_site_symmetry_2
_geom_bond_distance
_geom_bond_publ_flag
S1 C1 . 1.6883(18) ?
O1 C7 . 1.373(2) ?
O1 C10 . 1.427(2) ?
N1 C2 . 1.306(3) ?
N1 N2 . 1.386(2) ?
N2 C1 . 1.339(2) ?
N2 H1N2 . 0.84(2) ?
N3 C1 . 1.364(3) ?
N3 C2 . 1.370(2) ?
N3 N5 . 1.407(2) ?
N4 C4 . 1.407(3) ?
N4 C3 . 1.448(2) ?
N4 H1N4 . 0.82(3) ?
N5 H1N5 . 0.89(3) ?
N5 H2N5 . 0.92(3) ?
C2 C3 . 1.482(3) ?
C3 H3A . 0.97 ?
C3 H3B . 0.97 ?
C4 C5 . 1.401(3) ?
C4 C9 . 1.401(2) ?
C5 C6 . 1.383(3) ?
C5 H5A . 0.93 ?
C6 C7 . 1.387(3) ?
C6 H6A . 0.93 ?
C7 C8 . 1.397(3) ?
C8 C9 . 1.377(3) ?
C8 H8A . 0.93 ?
C9 H9A . 0.93 ?
C10 H10A . 0.96 ?
C10 H10B . 0.96 ?
C10 H10C . 0.96 ?

loop_
_geom_hbond_atom_site_label_D
_geom_hbond_atom_site_label_H
_geom_hbond_atom_site_label_A
_geom_hbond_site_symmetry_A
_geom_hbond_distance_DH
_geom_hbond_distance_HA
_geom_hbond_distance_DA
_geom_hbond_angle_DHA
_geom_hbond_publ_flag
N2 H1N2 S1 4_545 0.84(2) 2.55(2) 3.3672(18) 164(2) yes
N4 H1N4 N5 3_445 0.82(3) 2.60(3) 3.410(2) 169(3) yes
N5 H1N5 N1 3_555 0.89(2) 2.48(2) 3.133(2) 130(2) yes

loop_
_geom_torsion_atom_site_label_1
_geom_torsion_atom_site_label_2
_geom_torsion_atom_site_label_3
_geom_torsion_atom_site_label_4
_geom_torsion_site_symmetry_1
_geom_torsion_site_symmetry_2
_geom_torsion_site_symmetry_3
_geom_torsion_site_symmetry_4
_geom_torsion
_geom_torsion_publ_flag
C2 N1 N2 C1 . . . . -0.9(2) ?
N1 N2 C1 N3 . . . . 1.1(2) ?
N1 N2 C1 S1 . . . . 179.40(14) ?
C2 N3 C1 N2 . . . . -0.9(2) ?
N5 N3 C1 N2 . . . . -175.43(17) ?
C2 N3 C1 S1 . . . . -179.25(15) ?
N5 N3 C1 S1 . . . . 6.3(3) ?
N2 N1 C2 N3 . . . . 0.2(2) ?
N2 N1 C2 C3 . . . . 177.94(18) ?
C1 N3 C2 N1 . . . . 0.4(2) ?
N5 N3 C2 N1 . . . . 175.13(17) ?
C1 N3 C2 C3 . . . . -177.35(17) ?
N5 N3 C2 C3 . . . . -2.7(3) ?
C4 N4 C3 C2 . . . . -172.48(15) ?
N1 C2 C3 N4 . . . . 14.2(3) ?
N3 C2 C3 N4 . . . . -168.35(17) ?
C3 N4 C4 C5 . . . . -14.9(3) ?
C3 N4 C4 C9 . . . . 169.36(17) ?
C9 C4 C5 C6 . . . . 1.0(3) ?
N4 C4 C5 C6 . . . . -174.84(19) ?
C4 C5 C6 C7 . . . . -0.5(3) ?
C10 O1 C7 C6 . . . . -171.73(18) ?
C10 O1 C7 C8 . . . . 10.0(3) ?
C5 C6 C7 O1 . . . . -178.46(18) ?
C5 C6 C7 C8 . . . . -0.1(3) ?
O1 C7 C8 C9 . . . . 178.47(18) ?
C6 C7 C8 C9 . . . . 0.2(3) ?
C7 C8 C9 C4 . . . . 0.2(3) ?
C5 C4 C9 C8 . . . . -0.8(3) ?
N4 C4 C9 C8 . . . . 175.13(18) ?

loop_
_cod_related_entry_id
_cod_related_entry_database
_cod_related_entry_code
1 ChemSpider 30655858
